data_1531816
loop_
_publ_author_name
'Lissner, F.'
'Schleid, T.'
'Hartenbach, I.'

_publ_section_title
;
 K3 Er7 S12 und Rb3 Er7 S12: zwei ternaere Erbium(III)-Sulfide mit
 Kanalstruktur
;
_journal_name_full 'Zeitschrift fuer Anorganische und Allgemeine Chemie'
_journal_page_first 1552
_journal_page_last 1555
_journal_volume 628
_journal_year 2002
_chemical_formula_sum 'Er7 K3 S12'
_chemical_name_systematic 'K3 Er7 S12'
_space_group_IT_number 58
_symmetry_space_group_name_Hall '-P 2 2n'
_symmetry_space_group_name_H-M 'P n n m'
_cell_angle_alpha 90
_cell_angle_beta 90
_cell_angle_gamma 90
_cell_formula_units_Z 2
_cell_length_a 11.8538
_cell_length_b 24.615
_cell_length_c 3.9359
_cell_volume 1148.422
_citation_journal_id_ASTM ZAACAB
_cod_data_source_file Lissner_ZAACAB_2002_993.cif
_cod_data_source_block Er7K3S12
_cod_database_code 1531816

loop_
_symmetry_equiv_pos_as_xyz
x,y,z
-x,-y,z
x+1/2,-y+1/2,-z+1/2
-x+1/2,y+1/2,-z+1/2
-x,-y,-z
x,y,-z
-x-1/2,y-1/2,z-1/2
x-1/2,-y-1/2,z-1/2

loop_
_atom_site_label
_atom_site_type_symbol
_atom_site_fract_x
_atom_site_fract_y
_atom_site_fract_z
_atom_site_occupancy
_atom_site_U_iso_or_equiv
K2 K+1 0.5685 0.0321 0 0.498 0.0
S5 S-2 0.1537 0.9773 0 1 0.0
Er1 Er+3 0 0 0.5 1 0.0
S3 S-2 0.4216 0.6021 0 1 0.0
Er2 Er+3 0.23002 0.07935 0 1 0.0
S2 S-2 0.1145 0.5734 0 1 0.0
Er4 Er+3 0.05989 0.67926 0 1 0.0
S6 S-2 0.4048 0.8223 0 1 0.0
Er3 Er+3 0.39485 0.71134 0 1 0.0
S1 S-2 0.2699 0.1925 0 1 0.0
K1 K+1 0.3031 0.3646 0 1 0.0
S4 S-2 0.0449 0.7873 0 1 0.0
